data_4342553
loop_
_publ_author_name
'Nordheider, Andreas'
'H\"ull, Katharina'
'Prentis, Joanna K. D.'
'Athukorala Arachchige, Kasun S.'
'Slawin, Alexandra M. Z.'
'Woollins, J. Derek'
'Chivers, Tristram'

_publ_section_title
;
 [In Process Citation].
;
_journal_issue 6
_journal_name_full 'Inorganic chemistry'
_journal_page_first 3043
_journal_page_last 3054
_journal_paper_doi 10.1021/acs.inorgchem.5b00161
_journal_volume 54
_journal_year 2015
_chemical_absolute_configuration 'CHOOSE rm ad rmad syn or unk'
_chemical_formula_moiety 'C24 H54 N4 P2 Sn Te2'
_chemical_formula_sum 'C24 H54 N4 P2 Sn Te2'
_chemical_formula_weight 834.56
_space_group_crystal_system orthorhombic
_space_group_IT_number 43
_space_group_name_Hall 'F 2 -2d'
_space_group_name_H-M_alt 'F d d 2'
_symmetry_space_group_name_Hall 'F 2 -2d'
_symmetry_space_group_name_H-M 'F d d 2'
_atom_sites_solution_hydrogens geom
_atom_sites_solution_primary direct
_atom_sites_solution_secondary difmap
_cell_angle_alpha 90.0000
_cell_angle_beta 90.0000
_cell_angle_gamma 90.0000
_cell_formula_units_Z 8
_cell_length_a 20.11570(12)
_cell_length_b 30.2410(2)
_cell_length_c 11.5584(7)
_cell_measurement_reflns_used 15642
_cell_measurement_temperature 125
_cell_measurement_theta_max 27.50
_cell_measurement_theta_min 3.40
_cell_volume 7031.2(4)
_computing_cell_refinement 'CrystalClear-SM Auto 2.0 r12'
_computing_data_collection 'CrystalClear-SM Auto 2.0 r12 (Rigaku, 2011)'
_computing_data_reduction 'CrystalClear-SM Auto 2.0 r12'
_computing_molecular_graphics 'CrystalStructure 4.1'
_computing_publication_material 'CrystalStructure 4.1 (Rigaku, 2014)'
_computing_structure_refinement 'SHELXL2013 (Sheldrick, 2008)'
_computing_structure_solution 'SHELXS97 (Sheldrick, 2008)'
_diffrn_ambient_temperature 125
_diffrn_detector_area_resol_mean 7.314
_diffrn_measured_fraction_theta_full 0.998
_diffrn_measured_fraction_theta_max 0.998
_diffrn_measurement_device_type 'Rigaku Mercury70'
_diffrn_measurement_method \w
_diffrn_radiation_type 'Mo K\a'
_diffrn_radiation_wavelength 0.71075
_diffrn_reflns_av_R_equivalents 0.0712
_diffrn_reflns_Laue_measured_fraction_full 0.998
_diffrn_reflns_Laue_measured_fraction_max 0.998
_diffrn_reflns_limit_h_max 23
_diffrn_reflns_limit_h_min -23
_diffrn_reflns_limit_k_max 35
_diffrn_reflns_limit_k_min -35
_diffrn_reflns_limit_l_max 13
_diffrn_reflns_limit_l_min -13
_diffrn_reflns_number 14705
_diffrn_reflns_point_group_measured_fraction_full 0.997
_diffrn_reflns_point_group_measured_fraction_max 0.997
_diffrn_reflns_theta_full 24.992
_diffrn_reflns_theta_max 24.992
_diffrn_reflns_theta_min 3.371
_diffrn_standards_number 0
_exptl_absorpt_coefficient_mu 2.462
_exptl_absorpt_correction_T_max 0.929
_exptl_absorpt_correction_T_min 0.665
_exptl_absorpt_correction_type multi-scan
_exptl_absorpt_process_details 'REQAB (Rigaku, 1998)'
_exptl_crystal_colour yellow
_exptl_crystal_density_diffrn 1.577
_exptl_crystal_density_method 'not measured'
_exptl_crystal_description platelet
_exptl_crystal_F_000 3280.00
_exptl_crystal_size_max 0.24
_exptl_crystal_size_mid 0.18
_exptl_crystal_size_min 0.03
_refine_diff_density_max 0.68
_refine_diff_density_min -0.43
_refine_ls_abs_structure_details
;
 Flack x determined using 1076 quotients [(I+)-(I-)]/[(I+)+(I-)]
 (Parsons, Flack and Wagner, Acta Cryst. B69 (2013) 249-259).
;
_refine_ls_abs_structure_Flack 0.00(2)
_refine_ls_extinction_method none
_refine_ls_goodness_of_fit_ref 1.062
_refine_ls_hydrogen_treatment constr
_refine_ls_number_parameters 150
_refine_ls_number_reflns 3097
_refine_ls_number_restraints 1
_refine_ls_R_factor_all 0.0503
_refine_ls_R_factor_gt 0.0372
_refine_ls_shift/su_max 0.001
_refine_ls_structure_factor_coef Fsqd
_refine_ls_weighting_details 'w = 1/[\s^2^(Fo^2^)+(0.0158P)^2^+3.6996P] where P=(Fo^2^+2Fc^2^)/3'
_refine_ls_weighting_scheme calc
_refine_ls_wR_factor_gt 0.0554
_refine_ls_wR_factor_ref 0.0584
_reflns_number_gt 2669
_reflns_number_total 3097
_reflns_threshold_expression F^2^>2.0\s(F^2^)
_cod_data_source_file combined.cif
_cod_data_source_block 12aS
_cod_depositor_comments 'Adding full bibliography for 4342550--4342557.cif.'
_cod_database_code 4342553

loop_
_space_group_symop_operation_xyz
'x, y, z'
'-x+1/4, y+1/4, z+1/4'
'x+1/4, -y+1/4, z+1/4'
'-x+1/2, -y, z+1/2'
'x, y+1/2, z+1/2'
'-x+1/4, y+3/4, z+3/4'
'x+1/4, -y+3/4, z+3/4'
'-x+1/2, -y+1/2, z+1'
'x+1/2, y, z+1/2'
'-x+3/4, y+1/4, z+3/4'
'x+3/4, -y+1/4, z+3/4'
'-x+1, -y, z+1'
'x+1/2, y+1/2, z'
'-x+3/4, y+3/4, z+1/4'
'x+3/4, -y+3/4, z+1/4'
'-x+1, -y+1/2, z+1/2'

loop_
_atom_site_label
_atom_site_type_symbol
_atom_site_fract_x
_atom_site_fract_y
_atom_site_fract_z
_atom_site_U_iso_or_equiv
_atom_site_adp_type
_atom_site_occupancy
_atom_site_site_symmetry_order
_atom_site_calc_flag
_atom_site_refinement_flags_posn
_atom_site_refinement_flags_adp
_atom_site_refinement_flags_occupancy
Te1 Te 0.86277(3) 0.75467(2) 0.15422(3) 0.03408(18) Uani 1 1 d . . .
Sn1 Sn 0.7500 0.7500 0.01866(7) 0.0332(2) Uani 1 2 d S T P
P1 P 0.81253(10) 0.75262(8) 0.35239(16) 0.0223(5) Uani 1 1 d . . .
N2 N 0.7534(3) 0.7126(2) 0.3518(5) 0.0231(15) Uani 1 1 d . . .
N1 N 0.8614(3) 0.7550(2) 0.4513(6) 0.0336(18) Uani 1 1 d . . .
C1 C 0.7561(5) 0.6879(3) -0.0826(8) 0.045(2) Uani 1 1 d . . .
C2 C 0.8166(5) 0.6904(4) -0.1617(9) 0.078(4) Uani 1 1 d . . .
H2A H 0.8117 0.7156 -0.2144 0.094 Uiso 1 1 calc R U .
H2B H 0.8568 0.6942 -0.1149 0.094 Uiso 1 1 calc R U .
H2C H 0.8201 0.6630 -0.2068 0.094 Uiso 1 1 calc R U .
C3 C 0.7625(6) 0.6490(3) -0.0001(9) 0.072(4) Uani 1 1 d . . .
H3A H 0.7233 0.6478 0.0501 0.086 Uiso 1 1 calc R U .
H3B H 0.7658 0.6215 -0.0446 0.086 Uiso 1 1 calc R U .
H3C H 0.8025 0.6527 0.0473 0.086 Uiso 1 1 calc R U .
C4 C 0.6922(5) 0.6827(4) -0.1530(9) 0.083(4) Uani 1 1 d . . .
H4A H 0.6878 0.7077 -0.2065 0.099 Uiso 1 1 calc R U .
H4B H 0.6940 0.6551 -0.1971 0.099 Uiso 1 1 calc R U .
H4C H 0.6540 0.6821 -0.1006 0.099 Uiso 1 1 calc R U .
C5 C 0.7579(4) 0.6651(3) 0.3894(7) 0.032(2) Uani 1 1 d . . .
C6 C 0.6964(4) 0.6411(3) 0.3438(8) 0.044(3) Uani 1 1 d . . .
H6A H 0.6981 0.6100 0.3672 0.052 Uiso 1 1 calc R U .
H6B H 0.6563 0.6549 0.3759 0.052 Uiso 1 1 calc R U .
H6C H 0.6953 0.6430 0.2592 0.052 Uiso 1 1 calc R U .
C7 C 0.7604(5) 0.6634(3) 0.5200(8) 0.048(3) Uani 1 1 d . . .
H7A H 0.7633 0.6326 0.5454 0.058 Uiso 1 1 calc R U .
H7B H 0.7994 0.6797 0.5475 0.058 Uiso 1 1 calc R U .
H7C H 0.7200 0.6769 0.5518 0.058 Uiso 1 1 calc R U .
C8 C 0.8207(4) 0.6450(3) 0.3367(8) 0.046(3) Uani 1 1 d . . .
H8A H 0.8244 0.6140 0.3603 0.055 Uiso 1 1 calc R U .
H8B H 0.8182 0.6468 0.2522 0.055 Uiso 1 1 calc R U .
H8C H 0.8597 0.6614 0.3639 0.055 Uiso 1 1 calc R U .
C9 C 0.9324(4) 0.7573(3) 0.4807(7) 0.034(2) Uani 1 1 d . . .
C10 C 0.9722(4) 0.7206(3) 0.4244(8) 0.048(3) Uani 1 1 d . . .
H10A H 1.0191 0.7234 0.4464 0.058 Uiso 1 1 calc R U .
H10B H 0.9552 0.6919 0.4503 0.058 Uiso 1 1 calc R U .
H10C H 0.9681 0.7228 0.3401 0.058 Uiso 1 1 calc R U .
C11 C 0.9624(5) 0.8012(3) 0.4453(11) 0.081(4) Uani 1 1 d . . .
H11A H 1.0096 0.8017 0.4660 0.097 Uiso 1 1 calc R U .
H11B H 0.9577 0.8051 0.3615 0.097 Uiso 1 1 calc R U .
H11C H 0.9393 0.8253 0.4855 0.097 Uiso 1 1 calc R U .
C12 C 0.9359(5) 0.7516(4) 0.6127(7) 0.070(4) Uani 1 1 d . . .
H12A H 0.9824 0.7529 0.6378 0.085 Uiso 1 1 calc R U .
H12B H 0.9108 0.7754 0.6502 0.085 Uiso 1 1 calc R U .
H12C H 0.9167 0.7230 0.6343 0.085 Uiso 1 1 calc R U .

loop_
_atom_site_aniso_label
_atom_site_aniso_U_11
_atom_site_aniso_U_22
_atom_site_aniso_U_33
_atom_site_aniso_U_23
_atom_site_aniso_U_13
_atom_site_aniso_U_12
Te1 0.0230(3) 0.0539(4) 0.0254(3) 0.0000(3) 0.0037(3) -0.0014(3)
Sn1 0.0313(5) 0.0463(6) 0.0220(5) 0.000 0.000 -0.0021(5)
P1 0.0180(11) 0.0248(13) 0.0241(11) 0.0002(10) -0.0011(9) -0.0001(10)
N2 0.022(4) 0.016(4) 0.030(4) -0.005(3) 0.002(3) 0.001(3)
N1 0.024(4) 0.047(5) 0.030(4) 0.000(3) -0.007(3) -0.006(4)
C1 0.051(6) 0.055(7) 0.029(5) -0.008(5) 0.002(6) -0.004(5)
C2 0.089(9) 0.081(10) 0.066(9) -0.030(6) 0.029(7) -0.010(8)
C3 0.111(11) 0.051(7) 0.053(7) -0.018(6) 0.002(7) 0.008(7)
C4 0.088(10) 0.087(10) 0.073(10) -0.033(7) -0.012(8) -0.016(8)
C5 0.035(5) 0.029(5) 0.031(5) 0.004(4) 0.001(5) -0.002(4)
C6 0.050(7) 0.027(6) 0.054(7) 0.001(4) -0.004(5) -0.002(5)
C7 0.071(7) 0.037(5) 0.037(5) 0.015(5) -0.011(5) -0.001(5)
C8 0.042(6) 0.028(6) 0.067(8) 0.001(4) -0.004(5) 0.010(5)
C9 0.024(5) 0.046(6) 0.033(5) 0.000(4) -0.008(4) 0.000(4)
C10 0.035(5) 0.077(7) 0.032(6) -0.007(5) -0.009(5) 0.013(5)
C11 0.042(6) 0.052(7) 0.148(14) 0.012(7) -0.033(8) -0.022(6)
C12 0.033(5) 0.146(12) 0.033(6) -0.021(7) -0.014(5) 0.024(7)

loop_
_atom_type_symbol
_atom_type_description
_atom_type_scat_dispersion_real
_atom_type_scat_dispersion_imag
_atom_type_scat_source
C C 0.0033 0.0016
;
International Tables for Crystallography
(Vol. C, Tables 4.2.6.8 and 6.1.1.4)
;
H H 0.0000 0.0000
;
International Tables for Crystallography
(Vol. C, Table 6.1.1.4)
;
N N 0.0061 0.0033
;
International Tables for Crystallography
(Vol. C, Tables 4.2.6.8 and 6.1.1.4)
;
P P 0.1023 0.0942
;
International Tables for Crystallography
(Vol. C, Tables 4.2.6.8 and 6.1.1.4)
;
Sn Sn -0.6537 1.4246
;
International Tables for Crystallography
(Vol. C, Tables 4.2.6.8 and 6.1.1.4)
;
Te Te -0.5308 1.6751
;
International Tables for Crystallography
(Vol. C, Tables 4.2.6.8 and 6.1.1.4)
;

loop_
_geom_angle_atom_site_label_1
_geom_angle_atom_site_label_2
_geom_angle_atom_site_label_3
_geom_angle
_geom_angle_site_symmetry_1
_geom_angle_site_symmetry_3
P1 Te1 Sn1 100.74(5) . .
C1 Sn1 C1 116.3(5) . 8_664
C1 Sn1 Te1 107.3(3) . .
C1 Sn1 Te1 107.6(2) 8_664 .
C1 Sn1 Te1 107.6(2) . 8_664
C1 Sn1 Te1 107.3(3) 8_664 8_664
Te1 Sn1 Te1 110.84(3) . 8_664
N1 P1 N2 118.9(4) . 8_664
N1 P1 N2 119.6(4) . .
N2 P1 N2 83.8(3) 8_664 .
N1 P1 Te1 115.4(3) . .
N2 P1 Te1 107.3(2) 8_664 .
N2 P1 Te1 107.3(2) . .
N1 P1 P1 130.8(3) . 8_664
N2 P1 P1 42.0(2) 8_664 8_664
N2 P1 P1 41.9(2) . 8_664
Te1 P1 P1 113.84(5) . 8_664
C5 N2 P1 129.7(5) . 8_664
C5 N2 P1 129.6(5) . .
P1 N2 P1 96.2(3) 8_664 .
C9 N1 P1 144.1(6) . .
C3 C1 C2 110.4(9) . .
C3 C1 C4 109.1(9) . .
C2 C1 C4 110.9(8) . .
C3 C1 Sn1 109.2(6) . .
C2 C1 Sn1 108.6(7) . .
C4 C1 Sn1 108.7(7) . .
C1 C2 H2A 109.5 . .
C1 C2 H2B 109.5 . .
H2A C2 H2B 109.5 . .
C1 C2 H2C 109.5 . .
H2A C2 H2C 109.5 . .
H2B C2 H2C 109.5 . .
C1 C3 H3A 109.5 . .
C1 C3 H3B 109.5 . .
H3A C3 H3B 109.5 . .
C1 C3 H3C 109.5 . .
H3A C3 H3C 109.5 . .
H3B C3 H3C 109.5 . .
C1 C4 H4A 109.5 . .
C1 C4 H4B 109.5 . .
H4A C4 H4B 109.5 . .
C1 C4 H4C 109.5 . .
H4A C4 H4C 109.5 . .
H4B C4 H4C 109.5 . .
N2 C5 C7 108.8(7) . .
N2 C5 C8 108.3(7) . .
C7 C5 C8 110.9(7) . .
N2 C5 C6 107.8(6) . .
C7 C5 C6 110.8(7) . .
C8 C5 C6 110.1(7) . .
C5 C6 H6A 109.5 . .
C5 C6 H6B 109.5 . .
H6A C6 H6B 109.5 . .
C5 C6 H6C 109.5 . .
H6A C6 H6C 109.5 . .
H6B C6 H6C 109.5 . .
C5 C7 H7A 109.5 . .
C5 C7 H7B 109.5 . .
H7A C7 H7B 109.5 . .
C5 C7 H7C 109.5 . .
H7A C7 H7C 109.5 . .
H7B C7 H7C 109.5 . .
C5 C8 H8A 109.5 . .
C5 C8 H8B 109.5 . .
H8A C8 H8B 109.5 . .
C5 C8 H8C 109.5 . .
H8A C8 H8C 109.5 . .
H8B C8 H8C 109.5 . .
N1 C9 C11 111.4(7) . .
N1 C9 C10 112.4(7) . .
C11 C9 C10 108.4(8) . .
N1 C9 C12 105.6(7) . .
C11 C9 C12 110.3(9) . .
C10 C9 C12 108.7(8) . .
C9 C10 H10A 109.5 . .
C9 C10 H10B 109.5 . .
H10A C10 H10B 109.5 . .
C9 C10 H10C 109.5 . .
H10A C10 H10C 109.5 . .
H10B C10 H10C 109.5 . .
C9 C11 H11A 109.5 . .
C9 C11 H11B 109.5 . .
H11A C11 H11B 109.5 . .
C9 C11 H11C 109.5 . .
H11A C11 H11C 109.5 . .
H11B C11 H11C 109.5 . .
C9 C12 H12A 109.5 . .
C9 C12 H12B 109.5 . .
H12A C12 H12B 109.5 . .
C9 C12 H12C 109.5 . .
H12A C12 H12C 109.5 . .
H12B C12 H12C 109.5 . .

loop_
_geom_bond_atom_site_label_1
_geom_bond_atom_site_label_2
_geom_bond_distance
_geom_bond_site_symmetry_2
Te1 P1 2.504(2) .
Te1 Sn1 2.7605(7) .
Sn1 C1 2.218(9) .
Sn1 C1 2.218(9) 8_664
Sn1 Te1 2.7605(7) 8_664
P1 N1 1.509(7) .
P1 N2 1.692(6) 8_664
P1 N2 1.696(6) .
P1 P1 2.521(4) 8_664
N2 C5 1.504(10) .
N2 P1 1.692(6) 8_664
N1 C9 1.470(10) .
C1 C3 1.518(13) .
C1 C2 1.523(12) .
C1 C4 1.529(13) .
C2 H2A 0.9800 .
C2 H2B 0.9800 .
C2 H2C 0.9800 .
C3 H3A 0.9800 .
C3 H3B 0.9800 .
C3 H3C 0.9800 .
C4 H4A 0.9800 .
C4 H4B 0.9800 .
C4 H4C 0.9800 .
C5 C7 1.512(12) .
C5 C8 1.528(11) .
C5 C6 1.528(11) .
C6 H6A 0.9800 .
C6 H6B 0.9800 .
C6 H6C 0.9800 .
C7 H7A 0.9800 .
C7 H7B 0.9800 .
C7 H7C 0.9800 .
C8 H8A 0.9800 .
C8 H8B 0.9800 .
C8 H8C 0.9800 .
C9 C11 1.515(12) .
C9 C10 1.516(12) .
C9 C12 1.537(11) .
C10 H10A 0.9800 .
C10 H10B 0.9800 .
C10 H10C 0.9800 .
C11 H11A 0.9800 .
C11 H11B 0.9800 .
C11 H11C 0.9800 .
C12 H12A 0.9800 .
C12 H12B 0.9800 .
C12 H12C 0.9800 .

loop_
_geom_torsion_atom_site_label_1
_geom_torsion_atom_site_label_2
_geom_torsion_atom_site_label_3
_geom_torsion_atom_site_label_4
_geom_torsion
_geom_torsion_site_symmetry_1
_geom_torsion_site_symmetry_4
N1 P1 N2 C5 -38.1(8) . .
N2 P1 N2 C5 -158.0(5) 8_664 .
Te1 P1 N2 C5 95.8(6) . .
P1 P1 N2 C5 -157.5(8) 8_664 .
N1 P1 N2 P1 119.4(4) . 8_664
N2 P1 N2 P1 -0.5(4) 8_664 8_664
Te1 P1 N2 P1 -106.7(2) . 8_664
N2 P1 N1 C9 -131.8(10) 8_664 .
N2 P1 N1 C9 128.2(10) . .
Te1 P1 N1 C9 -2.2(11) . .
P1 P1 N1 C9 178.4(9) 8_664 .
P1 N2 C5 C7 -77.0(8) 8_664 .
P1 N2 C5 C7 73.4(9) . .
P1 N2 C5 C8 162.3(6) 8_664 .
P1 N2 C5 C8 -47.3(9) . .
P1 N2 C5 C6 43.2(9) 8_664 .
P1 N2 C5 C6 -166.4(6) . .
P1 N1 C9 C11 68.6(13) . .
P1 N1 C9 C10 -53.2(13) . .
P1 N1 C9 C12 -171.6(9) . .
